data_4339845
loop_
_publ_author_name
'Roering, Andrew J.'
'MacMillan, Samantha N.'
'Tanski, Joseph M.'
'Waterman, Rory'

_publ_section_title
;
 Zirconium-catalyzed heterodehydrocoupling of primary phosphines with
 silanes and germanes.
;
_journal_issue 17
_journal_name_full 'Inorganic chemistry'
_journal_page_first 6855
_journal_page_last 6857
_journal_paper_doi 10.1021/ic7013144
_journal_volume 46
_journal_year 2007
_chemical_formula_sum 'C21 H45 N4 P Si3 Zr'
_chemical_formula_weight 560.07
_chemical_name_systematic
;

 ?

;
_space_group_IT_number 14
_symmetry_cell_setting monoclinic
_symmetry_space_group_name_Hall '-P 2ybc'
_symmetry_space_group_name_H-M 'P 1 21/c 1'
_atom_sites_solution_hydrogens geom
_atom_sites_solution_primary direct
_atom_sites_solution_secondary difmap
_audit_creation_method SHELXL-97
_cell_angle_alpha 90.00
_cell_angle_beta 93.3790(10)
_cell_angle_gamma 90.00
_cell_formula_units_Z 4
_cell_length_a 10.3288(5)
_cell_length_b 11.9466(6)
_cell_length_c 23.6364(12)
_cell_measurement_reflns_used 9962
_cell_measurement_temperature 125(2)
_cell_measurement_theta_max 29.69
_cell_measurement_theta_min 2.43
_cell_volume 2911.5(3)
_computing_cell_refinement 'Bruker SMART'
_computing_data_collection 'Bruker SMART'
_computing_data_reduction 'Bruker SAINT'
_computing_molecular_graphics 'Bruker SHELXTL'
_computing_publication_material 'Bruker SHELXTL'
_computing_structure_refinement 'SHELXL-97 (Sheldrick, 1997)'
_computing_structure_solution 'SHELXS-97 (Sheldrick, 1990)'
_diffrn_ambient_temperature 125(2)
_diffrn_measured_fraction_theta_full 0.943
_diffrn_measured_fraction_theta_max 0.943
_diffrn_measurement_device_type 'CCD area detector'
_diffrn_measurement_method 'phi and omega scans'
_diffrn_radiation_monochromator graphite
_diffrn_radiation_source 'fine-focus sealed tube'
_diffrn_radiation_type MoK\a
_diffrn_radiation_wavelength 0.71073
_diffrn_reflns_av_R_equivalents 0.0548
_diffrn_reflns_av_sigmaI/netI 0.0493
_diffrn_reflns_limit_h_max 14
_diffrn_reflns_limit_h_min -13
_diffrn_reflns_limit_k_max 16
_diffrn_reflns_limit_k_min -17
_diffrn_reflns_limit_l_max 33
_diffrn_reflns_limit_l_min -33
_diffrn_reflns_number 39787
_diffrn_reflns_theta_full 30.39
_diffrn_reflns_theta_max 30.39
_diffrn_reflns_theta_min 1.73
_exptl_absorpt_coefficient_mu 0.571
_exptl_absorpt_correction_T_max 0.9831
_exptl_absorpt_correction_T_min 0.9142
_exptl_absorpt_correction_type empirical
_exptl_absorpt_process_details sadabs
_exptl_crystal_colour yellow
_exptl_crystal_density_diffrn 1.278
_exptl_crystal_density_method 'not measured'
_exptl_crystal_description Block
_exptl_crystal_F_000 1184
_exptl_crystal_size_max 0.16
_exptl_crystal_size_mid 0.11
_exptl_crystal_size_min 0.03
_refine_diff_density_max 0.433
_refine_diff_density_min -0.365
_refine_diff_density_rms 0.079
_refine_ls_extinction_method none
_refine_ls_goodness_of_fit_ref 1.009
_refine_ls_hydrogen_treatment mixed
_refine_ls_matrix_type full
_refine_ls_number_parameters 284
_refine_ls_number_reflns 8293
_refine_ls_number_restraints 0
_refine_ls_restrained_S_all 1.009
_refine_ls_R_factor_all 0.0638
_refine_ls_R_factor_gt 0.0350
_refine_ls_shift/su_max 0.000
_refine_ls_shift/su_mean 0.000
_refine_ls_structure_factor_coef Fsqd
_refine_ls_weighting_details 'calc w=1/[\s^2^(Fo^2^)+(0.0311P)^2^+1.0522P] where P=(Fo^2^+2Fc^2^)/3'
_refine_ls_weighting_scheme calc
_refine_ls_wR_factor_gt 0.0681
_refine_ls_wR_factor_ref 0.0776
_reflns_number_gt 6063
_reflns_number_total 8293
_reflns_threshold_expression >2sigma(I)
_cod_data_source_file ic7013144-file005.cif
_cod_data_source_block rw427zr
_cod_depositor_comments
;
The following automatic conversions were performed:

'_symmetry_cell_setting' value 'Monoclinic' changed to 'monoclinic'
according to
/usr/data/users/saulius/automatic-downloads/retrospective/ACS/lib/dictionaries/cif_core.dic
dictionary named 'cif_core.dic' version 2.4.2 from 2011-04-26.

Automatic conversion script
Id: cif_fix_values 2281 2013-09-26 08:29:07Z andrius 
;
_cod_original_sg_symbol_H-M P2(1)/c
_cod_database_code 4339845

loop_
_symmetry_equiv_pos_as_xyz
'x, y, z'
'-x, y+1/2, -z+1/2'
'-x, -y, -z'
'x, -y-1/2, z-1/2'

loop_
_atom_site_label
_atom_site_type_symbol
_atom_site_fract_x
_atom_site_fract_y
_atom_site_fract_z
_atom_site_U_iso_or_equiv
_atom_site_adp_type
_atom_site_occupancy
_atom_site_symmetry_multiplicity
_atom_site_calc_flag
_atom_site_refinement_flags
Zr Zr 0.347322(18) 0.211856(16) 0.355736(8) 0.01639(5) Uani 1 1 d .
P P 0.39092(6) 0.42299(5) 0.31753(2) 0.02626(13) Uani 1 1 d .
H1 H 0.282(2) 0.431(2) 0.2849(10) 0.047(8) Uiso 1 1 d .
N1 N 0.51881(17) 0.13013(14) 0.34370(7) 0.0219(4) Uani 1 1 d .
N2 N 0.29534(16) 0.21437(14) 0.43906(7) 0.0195(3) Uani 1 1 d .
N3 N 0.20379(16) 0.15027(14) 0.30078(7) 0.0208(4) Uani 1 1 d .
N4 N 0.31449(17) 0.01045(14) 0.38406(7) 0.0220(4) Uani 1 1 d .
Si1 Si 0.67666(6) 0.17818(5) 0.35336(3) 0.02455(13) Uani 1 1 d .
Si2 Si 0.16534(6) 0.28645(5) 0.46498(2) 0.02283(12) Uani 1 1 d .
Si3 Si 0.19657(6) 0.16738(5) 0.22763(2) 0.02406(13) Uani 1 1 d .
C1 C 0.5034(2) 0.01061(18) 0.32761(9) 0.0267(5) Uani 1 1 d .
H1A H 0.5893 -0.0234 0.3224 0.032 Uiso 1 1 calc R
H1B H 0.4501 0.0040 0.2915 0.032 Uiso 1 1 calc R
C2 C 0.3450(2) 0.11652(17) 0.47203(9) 0.0250(5) Uani 1 1 d .
H2A H 0.3206 0.1225 0.5118 0.030 Uiso 1 1 calc R
H2B H 0.4408 0.1134 0.4719 0.030 Uiso 1 1 calc R
C3 C 0.1204(2) 0.06569(18) 0.32660(10) 0.0272(5) Uani 1 1 d .
H3A H 0.0524 0.0397 0.2984 0.033 Uiso 1 1 calc R
H3B H 0.0775 0.0989 0.3590 0.033 Uiso 1 1 calc R
C4 C 0.4377(2) -0.04879(18) 0.37449(9) 0.0275(5) Uani 1 1 d .
H4A H 0.4197 -0.1276 0.3637 0.033 Uiso 1 1 calc R
H4B H 0.4948 -0.0484 0.4096 0.033 Uiso 1 1 calc R
C5 C 0.2860(2) 0.01164(17) 0.44478(9) 0.0272(5) Uani 1 1 d .
H5A H 0.3232 -0.0557 0.4639 0.033 Uiso 1 1 calc R
H5B H 0.1910 0.0112 0.4485 0.033 Uiso 1 1 calc R
C6 C 0.2052(2) -0.03202(18) 0.34664(10) 0.0280(5) Uani 1 1 d .
H6A H 0.1535 -0.0861 0.3676 0.034 Uiso 1 1 calc R
H6B H 0.2391 -0.0710 0.3136 0.034 Uiso 1 1 calc R
C7 C 0.6755(2) 0.3123(2) 0.39350(10) 0.0374(6) Uani 1 1 d .
H7A H 0.6500 0.3735 0.3676 0.056 Uiso 1 1 calc R
H7B H 0.7624 0.3270 0.4108 0.056 Uiso 1 1 calc R
H7C H 0.6135 0.3070 0.4232 0.056 Uiso 1 1 calc R
C8 C 0.7777(2) 0.0740(3) 0.39562(13) 0.0487(7) Uani 1 1 d .
H8A H 0.7842 0.0047 0.3738 0.073 Uiso 1 1 calc R
H8B H 0.7370 0.0580 0.4312 0.073 Uiso 1 1 calc R
H8C H 0.8646 0.1048 0.4040 0.073 Uiso 1 1 calc R
C9 C 0.7525(3) 0.2005(2) 0.28501(10) 0.0414(6) Uani 1 1 d .
H9A H 0.7020 0.2556 0.2623 0.062 Uiso 1 1 calc R
H9B H 0.7544 0.1295 0.2643 0.062 Uiso 1 1 calc R
H9C H 0.8413 0.2281 0.2923 0.062 Uiso 1 1 calc R
C10 C 0.0688(2) 0.34679(19) 0.40329(10) 0.0304(5) Uani 1 1 d .
H10A H 0.1265 0.3874 0.3790 0.046 Uiso 1 1 calc R
H10B H 0.0037 0.3984 0.4169 0.046 Uiso 1 1 calc R
H10C H 0.0253 0.2863 0.3815 0.046 Uiso 1 1 calc R
C11 C 0.2166(3) 0.3995(2) 0.51547(11) 0.0391(6) Uani 1 1 d .
H11A H 0.2696 0.4542 0.4963 0.059 Uiso 1 1 calc R
H11B H 0.2676 0.3672 0.5477 0.059 Uiso 1 1 calc R
H11C H 0.1398 0.4367 0.5290 0.059 Uiso 1 1 calc R
C12 C 0.0576(2) 0.1907(2) 0.50424(10) 0.0346(6) Uani 1 1 d .
H12A H 0.1053 0.1623 0.5383 0.052 Uiso 1 1 calc R
H12B H 0.0303 0.1277 0.4798 0.052 Uiso 1 1 calc R
H12C H -0.0190 0.2321 0.5151 0.052 Uiso 1 1 calc R
C13 C 0.1491(3) 0.0335(2) 0.19141(11) 0.0443(7) Uani 1 1 d .
H13A H 0.2122 -0.0249 0.2026 0.066 Uiso 1 1 calc R
H13B H 0.1473 0.0441 0.1503 0.066 Uiso 1 1 calc R
H13C H 0.0628 0.0109 0.2023 0.066 Uiso 1 1 calc R
C14 C 0.0775(2) 0.2780(2) 0.20374(10) 0.0369(6) Uani 1 1 d .
H14A H 0.0984 0.3479 0.2240 0.055 Uiso 1 1 calc R
H14B H -0.0102 0.2540 0.2119 0.055 Uiso 1 1 calc R
H14C H 0.0820 0.2901 0.1629 0.055 Uiso 1 1 calc R
C15 C 0.3604(2) 0.2086(2) 0.20548(9) 0.0312(5) Uani 1 1 d .
H15A H 0.4222 0.1481 0.2145 0.047 Uiso 1 1 calc R
H15B H 0.3889 0.2767 0.2257 0.047 Uiso 1 1 calc R
H15C H 0.3561 0.2228 0.1646 0.047 Uiso 1 1 calc R
C21 C 0.3538(2) 0.52851(17) 0.37029(9) 0.0252(5) Uani 1 1 d .
C22 C 0.2380(2) 0.58942(19) 0.36718(10) 0.0313(5) Uani 1 1 d .
H22A H 0.1749 0.5748 0.3372 0.038 Uiso 1 1 calc R
C23 C 0.2135(3) 0.67075(19) 0.40706(10) 0.0372(6) Uani 1 1 d .
H23A H 0.1340 0.7109 0.4043 0.045 Uiso 1 1 calc R
C24 C 0.3041(3) 0.69344(18) 0.45050(10) 0.0375(6) Uani 1 1 d .
H24A H 0.2866 0.7484 0.4781 0.045 Uiso 1 1 calc R
C25 C 0.4204(3) 0.63644(19) 0.45412(10) 0.0345(6) Uani 1 1 d .
H25A H 0.4836 0.6529 0.4838 0.041 Uiso 1 1 calc R
C26 C 0.4450(2) 0.55473(18) 0.41418(9) 0.0292(5) Uani 1 1 d .
H26A H 0.5255 0.5160 0.4169 0.035 Uiso 1 1 calc R

loop_
_atom_site_aniso_label
_atom_site_aniso_U_11
_atom_site_aniso_U_22
_atom_site_aniso_U_33
_atom_site_aniso_U_23
_atom_site_aniso_U_13
_atom_site_aniso_U_12
Zr 0.01863(9) 0.01515(9) 0.01545(9) 0.00012(8) 0.00136(7) -0.00109(8)
P 0.0412(4) 0.0181(3) 0.0200(3) -0.0006(2) 0.0061(2) -0.0059(2)
N1 0.0233(9) 0.0215(9) 0.0214(9) -0.0014(7) 0.0051(7) 0.0001(7)
N2 0.0212(8) 0.0185(8) 0.0189(8) 0.0014(7) 0.0012(7) 0.0010(7)
N3 0.0219(9) 0.0189(8) 0.0212(9) -0.0007(7) -0.0007(7) -0.0014(7)
N4 0.0259(9) 0.0181(8) 0.0223(9) 0.0011(7) 0.0046(7) 0.0002(7)
Si1 0.0203(3) 0.0310(3) 0.0229(3) -0.0001(2) 0.0065(2) 0.0000(2)
Si2 0.0233(3) 0.0234(3) 0.0222(3) -0.0014(2) 0.0048(2) 0.0012(2)
Si3 0.0297(3) 0.0220(3) 0.0198(3) -0.0024(2) -0.0038(2) 0.0008(2)
C1 0.0310(12) 0.0219(11) 0.0276(12) -0.0029(9) 0.0057(9) 0.0038(9)
C2 0.0311(12) 0.0249(11) 0.0192(11) 0.0037(8) 0.0031(9) 0.0048(9)
C3 0.0253(11) 0.0264(11) 0.0299(12) -0.0012(9) 0.0006(9) -0.0090(9)
C4 0.0339(13) 0.0187(10) 0.0302(12) 0.0005(9) 0.0042(10) 0.0055(9)
C5 0.0356(13) 0.0205(10) 0.0263(11) 0.0077(9) 0.0097(10) 0.0034(9)
C6 0.0304(12) 0.0208(10) 0.0329(12) -0.0001(9) 0.0021(10) -0.0080(9)
C7 0.0252(12) 0.0527(16) 0.0348(13) -0.0160(12) 0.0043(10) -0.0043(11)
C8 0.0279(14) 0.0605(19) 0.0574(18) 0.0197(15) -0.0002(12) 0.0035(13)
C9 0.0466(16) 0.0450(16) 0.0346(14) -0.0081(12) 0.0202(12) -0.0137(13)
C10 0.0260(12) 0.0287(12) 0.0369(13) 0.0053(10) 0.0044(10) 0.0055(9)
C11 0.0413(15) 0.0380(14) 0.0386(14) -0.0122(11) 0.0077(12) 0.0029(12)
C12 0.0290(13) 0.0397(14) 0.0365(13) 0.0043(11) 0.0128(10) 0.0006(10)
C13 0.0630(19) 0.0371(14) 0.0318(14) -0.0091(11) -0.0057(13) -0.0094(13)
C14 0.0378(14) 0.0414(15) 0.0307(13) 0.0056(11) -0.0052(10) 0.0066(11)
C15 0.0405(13) 0.0300(12) 0.0235(11) -0.0008(10) 0.0053(10) 0.0030(11)
C21 0.0388(13) 0.0166(10) 0.0209(11) 0.0026(8) 0.0079(10) -0.0038(9)
C22 0.0447(14) 0.0238(11) 0.0255(12) 0.0071(9) 0.0032(10) 0.0015(10)
C23 0.0540(17) 0.0226(11) 0.0360(14) 0.0064(10) 0.0104(12) 0.0132(11)
C24 0.0652(18) 0.0168(11) 0.0320(13) -0.0025(9) 0.0150(12) 0.0017(11)
C25 0.0505(16) 0.0250(12) 0.0286(13) -0.0047(10) 0.0066(11) -0.0058(11)
C26 0.0353(13) 0.0225(11) 0.0304(12) -0.0032(9) 0.0059(10) -0.0033(9)

loop_
_atom_type_symbol
_atom_type_description
_atom_type_scat_dispersion_real
_atom_type_scat_dispersion_imag
_atom_type_scat_source
C C 0.0033 0.0016 'International Tables Vol C Tables 4.2.6.8 and 6.1.1.4'
H H 0.0000 0.0000 'International Tables Vol C Tables 4.2.6.8 and 6.1.1.4'
N N 0.0061 0.0033 'International Tables Vol C Tables 4.2.6.8 and 6.1.1.4'
Si Si 0.0817 0.0704 'International Tables Vol C Tables 4.2.6.8 and 6.1.1.4'
P P 0.1023 0.0942 'International Tables Vol C Tables 4.2.6.8 and 6.1.1.4'
Zr Zr -2.9673 0.5597 'International Tables Vol C Tables 4.2.6.8 and 6.1.1.4'

loop_
_geom_angle_atom_site_label_1
_geom_angle_atom_site_label_2
_geom_angle_atom_site_label_3
_geom_angle
N3 Zr N1 109.79(7)
N3 Zr N2 112.92(7)
N1 Zr N2 114.32(7)
N3 Zr N4 73.89(6)
N1 Zr N4 73.42(6)
N2 Zr N4 73.47(6)
N3 Zr P 104.46(5)
N1 Zr P 103.47(5)
N2 Zr P 111.02(5)
N4 Zr P 175.44(4)
C21 P Zr 111.50(7)
C21 P H1 98.1(11)
Zr P H1 96.1(11)
C1 N1 Si1 116.04(14)
C1 N1 Zr 114.32(13)
Si1 N1 Zr 129.53(10)
C2 N2 Si2 117.20(13)
C2 N2 Zr 112.83(12)
Si2 N2 Zr 126.26(9)
C3 N3 Si3 119.85(14)
C3 N3 Zr 113.58(13)
Si3 N3 Zr 125.12(9)
C6 N4 C5 113.18(17)
C6 N4 C4 112.04(17)
C5 N4 C4 111.90(16)
C6 N4 Zr 106.10(12)
C5 N4 Zr 106.56(12)
C4 N4 Zr 106.49(12)
N1 Si1 C9 112.06(10)
N1 Si1 C7 108.55(10)
C9 Si1 C7 109.62(12)
N1 Si1 C8 109.91(11)
C9 Si1 C8 107.98(13)
C7 Si1 C8 108.67(13)
N2 Si2 C11 112.94(10)
N2 Si2 C10 107.77(9)
C11 Si2 C10 109.92(12)
N2 Si2 C12 111.41(10)
C11 Si2 C12 106.26(12)
C10 Si2 C12 108.47(11)
N3 Si3 C13 110.50(11)
N3 Si3 C15 108.87(9)
C13 Si3 C15 108.41(12)
N3 Si3 C14 111.87(10)
C13 Si3 C14 108.48(12)
C15 Si3 C14 108.63(11)
N1 C1 C4 108.07(17)
N1 C1 H1A 110.1
C4 C1 H1A 110.1
N1 C1 H1B 110.1
C4 C1 H1B 110.1
H1A C1 H1B 108.4
N2 C2 C5 108.07(17)
N2 C2 H2A 110.1
C5 C2 H2A 110.1
N2 C2 H2B 110.1
C5 C2 H2B 110.1
H2A C2 H2B 108.4
N3 C3 C6 108.28(17)
N3 C3 H3A 110.0
C6 C3 H3A 110.0
N3 C3 H3B 110.0
C6 C3 H3B 110.0
H3A C3 H3B 108.4
N4 C4 C1 108.30(17)
N4 C4 H4A 110.0
C1 C4 H4A 110.0
N4 C4 H4B 110.0
C1 C4 H4B 110.0
H4A C4 H4B 108.4
N4 C5 C2 108.71(17)
N4 C5 H5A 109.9
C2 C5 H5A 109.9
N4 C5 H5B 109.9
C2 C5 H5B 109.9
H5A C5 H5B 108.3
N4 C6 C3 109.16(17)
N4 C6 H6A 109.8
C3 C6 H6A 109.8
N4 C6 H6B 109.8
C3 C6 H6B 109.8
H6A C6 H6B 108.3
Si1 C7 H7A 109.5
Si1 C7 H7B 109.5
H7A C7 H7B 109.5
Si1 C7 H7C 109.5
H7A C7 H7C 109.5
H7B C7 H7C 109.5
Si1 C8 H8A 109.5
Si1 C8 H8B 109.5
H8A C8 H8B 109.5
Si1 C8 H8C 109.5
H8A C8 H8C 109.5
H8B C8 H8C 109.5
Si1 C9 H9A 109.5
Si1 C9 H9B 109.5
H9A C9 H9B 109.5
Si1 C9 H9C 109.5
H9A C9 H9C 109.5
H9B C9 H9C 109.5
Si2 C10 H10A 109.5
Si2 C10 H10B 109.5
H10A C10 H10B 109.5
Si2 C10 H10C 109.5
H10A C10 H10C 109.5
H10B C10 H10C 109.5
Si2 C11 H11A 109.5
Si2 C11 H11B 109.5
H11A C11 H11B 109.5
Si2 C11 H11C 109.5
H11A C11 H11C 109.5
H11B C11 H11C 109.5
Si2 C12 H12A 109.5
Si2 C12 H12B 109.5
H12A C12 H12B 109.5
Si2 C12 H12C 109.5
H12A C12 H12C 109.5
H12B C12 H12C 109.5
Si3 C13 H13A 109.5
Si3 C13 H13B 109.5
H13A C13 H13B 109.5
Si3 C13 H13C 109.5
H13A C13 H13C 109.5
H13B C13 H13C 109.5
Si3 C14 H14A 109.5
Si3 C14 H14B 109.5
H14A C14 H14B 109.5
Si3 C14 H14C 109.5
H14A C14 H14C 109.5
H14B C14 H14C 109.5
Si3 C15 H15A 109.5
Si3 C15 H15B 109.5
H15A C15 H15B 109.5
Si3 C15 H15C 109.5
H15A C15 H15C 109.5
H15B C15 H15C 109.5
C26 C21 C22 117.4(2)
C26 C21 P 120.13(17)
C22 C21 P 122.39(17)
C23 C22 C21 121.2(2)
C23 C22 H22A 119.4
C21 C22 H22A 119.4
C24 C23 C22 120.2(2)
C24 C23 H23A 119.9
C22 C23 H23A 119.9
C23 C24 C25 120.1(2)
C23 C24 H24A 120.0
C25 C24 H24A 120.0
C24 C25 C26 119.8(2)
C24 C25 H25A 120.1
C26 C25 H25A 120.1
C25 C26 C21 121.3(2)
C25 C26 H26A 119.3
C21 C26 H26A 119.3

loop_
_geom_bond_atom_site_label_1
_geom_bond_atom_site_label_2
_geom_bond_distance
Zr N3 2.0493(17)
Zr N1 2.0570(17)
Zr N2 2.0718(16)
Zr N4 2.5258(17)
Zr P 2.7254(6)
P C21 1.830(2)
P H1 1.33(2)
N1 C1 1.484(3)
N1 Si1 1.7309(18)
N2 C2 1.480(3)
N2 Si2 1.7369(17)
N3 C3 1.482(3)
N3 Si3 1.7383(18)
N4 C6 1.482(3)
N4 C5 1.482(3)
N4 C4 1.485(3)
Si1 C9 1.856(2)
Si1 C7 1.863(2)
Si1 C8 1.874(3)
Si2 C11 1.859(2)
Si2 C10 1.863(2)
Si2 C12 1.879(2)
Si3 C13 1.866(2)
Si3 C15 1.867(2)
Si3 C14 1.870(2)
C1 C4 1.510(3)
C1 H1A 0.9900
C1 H1B 0.9900
C2 C5 1.520(3)
C2 H2A 0.9900
C2 H2B 0.9900
C3 C6 1.519(3)
C3 H3A 0.9900
C3 H3B 0.9900
C4 H4A 0.9900
C4 H4B 0.9900
C5 H5A 0.9900
C5 H5B 0.9900
C6 H6A 0.9900
C6 H6B 0.9900
C7 H7A 0.9800
C7 H7B 0.9800
C7 H7C 0.9800
C8 H8A 0.9800
C8 H8B 0.9800
C8 H8C 0.9800
C9 H9A 0.9800
C9 H9B 0.9800
C9 H9C 0.9800
C10 H10A 0.9800
C10 H10B 0.9800
C10 H10C 0.9800
C11 H11A 0.9800
C11 H11B 0.9800
C11 H11C 0.9800
C12 H12A 0.9800
C12 H12B 0.9800
C12 H12C 0.9800
C13 H13A 0.9800
C13 H13B 0.9800
C13 H13C 0.9800
C14 H14A 0.9800
C14 H14B 0.9800
C14 H14C 0.9800
C15 H15A 0.9800
C15 H15B 0.9800
C15 H15C 0.9800
C21 C26 1.395(3)
C21 C22 1.398(3)
C22 C23 1.387(3)
C22 H22A 0.9500
C23 C24 1.375(4)
C23 H23A 0.9500
C24 C25 1.379(4)
C24 H24A 0.9500
C25 C26 1.392(3)
C25 H25A 0.9500
C26 H26A 0.9500

loop_
_geom_torsion_atom_site_label_1
_geom_torsion_atom_site_label_2
_geom_torsion_atom_site_label_3
_geom_torsion_atom_site_label_4
_geom_torsion
N3 Zr P C21 117.43(10)
N1 Zr P C21 -127.65(10)
N2 Zr P C21 -4.58(10)
N4 Zr P C21 -174.3(5)
N3 Zr N1 C1 -34.07(15)
N2 Zr N1 C1 94.01(14)
N4 Zr N1 C1 31.42(13)
P Zr N1 C1 -145.12(13)
N3 Zr N1 Si1 149.88(11)
N2 Zr N1 Si1 -82.03(13)
N4 Zr N1 Si1 -144.62(13)
P Zr N1 Si1 38.83(12)
N3 Zr N2 C2 97.75(14)
N1 Zr N2 C2 -28.73(15)
N4 Zr N2 C2 33.83(13)
P Zr N2 C2 -145.32(12)
N3 Zr N2 Si2 -59.74(13)
N1 Zr N2 Si2 173.78(10)
N4 Zr N2 Si2 -123.66(12)
P Zr N2 Si2 57.19(12)
N1 Zr N3 C3 98.28(14)
N2 Zr N3 C3 -30.58(16)
N4 Zr N3 C3 33.08(13)
P Zr N3 C3 -151.33(13)
N1 Zr N3 Si3 -67.89(12)
N2 Zr N3 Si3 163.25(10)
N4 Zr N3 Si3 -133.08(12)
P Zr N3 Si3 42.51(11)
N3 Zr N4 C6 -3.41(13)
N1 Zr N4 C6 -120.39(14)
N2 Zr N4 C6 117.16(14)
P Zr N4 C6 -72.9(6)
N3 Zr N4 C5 -124.29(14)
N1 Zr N4 C5 118.73(14)
N2 Zr N4 C5 -3.72(13)
P Zr N4 C5 166.3(5)
N3 Zr N4 C4 116.11(14)
N1 Zr N4 C4 -0.87(13)
N2 Zr N4 C4 -123.32(14)
P Zr N4 C4 46.7(6)
C1 N1 Si1 C9 75.71(18)
Zr N1 Si1 C9 -108.30(14)
C1 N1 Si1 C7 -163.09(16)
Zr N1 Si1 C7 12.90(16)
C1 N1 Si1 C8 -44.36(19)
Zr N1 Si1 C8 131.63(14)
C2 N2 Si2 C11 88.66(17)
Zr N2 Si2 C11 -114.71(13)
C2 N2 Si2 C10 -149.73(15)
Zr N2 Si2 C10 6.90(14)
C2 N2 Si2 C12 -30.84(18)
Zr N2 Si2 C12 125.78(12)
C3 N3 Si3 C13 -28.6(2)
Zr N3 Si3 C13 136.73(13)
C3 N3 Si3 C15 -147.59(16)
Zr N3 Si3 C15 17.77(15)
C3 N3 Si3 C14 92.35(18)
Zr N3 Si3 C14 -102.29(13)
Si1 N1 C1 C4 116.66(17)
Zr N1 C1 C4 -59.9(2)
Si2 N2 C2 C5 97.98(17)
Zr N2 C2 C5 -61.71(19)
Si3 N3 C3 C6 106.56(18)
Zr N3 C3 C6 -60.41(19)
C6 N4 C4 C1 87.7(2)
C5 N4 C4 C1 -143.97(18)
Zr N4 C4 C1 -27.91(19)
N1 C1 C4 N4 55.2(2)
C6 N4 C5 C2 -141.48(18)
C4 N4 C5 C2 90.8(2)
Zr N4 C5 C2 -25.24(19)
N2 C2 C5 N4 54.8(2)
C5 N4 C6 C3 91.4(2)
C4 N4 C6 C3 -140.91(18)
Zr N4 C6 C3 -25.08(19)
N3 C3 C6 N4 53.7(2)
Zr P C21 C26 82.51(18)
Zr P C21 C22 -100.65(17)
C26 C21 C22 C23 -1.6(3)
P C21 C22 C23 -178.53(18)
C21 C22 C23 C24 0.4(4)
C22 C23 C24 C25 0.9(4)
C23 C24 C25 C26 -1.0(4)
C24 C25 C26 C21 -0.3(3)
C22 C21 C26 C25 1.5(3)
P C21 C26 C25 178.52(17)
